data_4061435
_journal_name_full Organometallics
_journal_paper_doi 10.1021/om050110k
_journal_year 2005
_chemical_formula_sum 'C34 H21 O7 Os3 P2 S'
_chemical_formula_weight 1206.11
_space_group_IT_number 61
_symmetry_cell_setting orthorhombic
_symmetry_space_group_name_Hall '-P 2ac 2ab'
_symmetry_space_group_name_H-M 'P b c a'
_cell_angle_alpha 90.00
_cell_angle_beta 90.00
_cell_angle_gamma 90.00
_cell_formula_units_Z 8
_cell_length_a 17.8889(3)
_cell_length_b 16.9945(3)
_cell_length_c 22.0581(5)
_cell_measurement_temperature 150(2)
_cell_volume 6705.9(2)
_diffrn_ambient_temperature 150(2)
_exptl_crystal_density_diffrn 2.389
_cod_depositor_comments
;
The following automatic conversions were performed:
'_symmetry_cell_setting' value 'Orthorhombic' changed to 'orthorhombic'
according to '/home/saulius/struct/CIF-dictionaries/cif_core.dic'
dictionary named 'cif_core.dic' version 2.4.1 from 2010-06-29.

Automatic conversion script
Id: cif_fix_enum 1527 2010-12-29 10:47:43Z saulius 
;
_cod_database_code 4061435

loop_
_symmetry_equiv_pos_as_xyz
'x, y, z'
'-x+1/2, -y, z+1/2'
'x+1/2, -y+1/2, -z'
'-x, y+1/2, -z+1/2'
'-x, -y, -z'
'x-1/2, y, -z-1/2'
'-x-1/2, y-1/2, z'
'x, -y-1/2, z-1/2'

loop_
_atom_site_label
_atom_site_type_symbol
_atom_site_fract_x
_atom_site_fract_y
_atom_site_fract_z
_atom_site_U_iso_or_equiv
_atom_site_adp_type
_atom_site_occupancy
_atom_site_symmetry_multiplicity
_atom_site_calc_flag
_atom_site_refinement_flags
_atom_site_disorder_assembly
_atom_site_disorder_group
Os1 Os -0.074494(17) 0.098101(18) 0.207714(15) 0.01917(10) Uani 1 1 d . . .
Os2 Os 0.097656(18) 0.110379(18) 0.214333(15) 0.01934(10) Uani 1 1 d . . .
Os3 Os 0.073933(17) 0.266774(18) 0.170439(16) 0.02208(10) Uani 1 1 d . . .
S1 S -0.05046(11) 0.20712(12) 0.27667(10) 0.0238(5) Uani 1 1 d . . .
P1 P 0.07290(11) 0.05356(12) 0.12091(9) 0.0191(4) Uani 1 1 d . . .
P2 P -0.02533(11) 0.18563(12) 0.12965(10) 0.0185(4) Uani 1 1 d . . .
O1 O -0.2316(3) 0.1295(4) 0.1629(3) 0.0352(15) Uani 1 1 d . . .
O2 O -0.1421(4) -0.0063(4) 0.3055(3) 0.0408(16) Uani 1 1 d . . .
O3 O 0.1619(4) -0.0307(4) 0.2821(3) 0.0445(18) Uani 1 1 d . . .
O4 O 0.2560(3) 0.1596(3) 0.1810(3) 0.0350(15) Uani 1 1 d . . .
O5 O 0.1416(4) 0.2760(4) 0.0423(3) 0.0452(18) Uani 1 1 d . . .
O6 O 0.2158(4) 0.3352(4) 0.2290(3) 0.0456(18) Uani 1 1 d . . .
O7 O -0.0076(4) 0.4240(4) 0.1642(4) 0.062(2) Uani 1 1 d . . .
C1 C -0.1728(5) 0.1191(5) 0.1805(4) 0.0215(18) Uani 1 1 d . . .
C2 C -0.1143(5) 0.0323(5) 0.2697(4) 0.0257(19) Uani 1 1 d . . .
C3 C 0.1341(5) 0.0200(5) 0.2561(4) 0.030(2) Uani 1 1 d . . .
C4 C 0.1959(5) 0.1443(5) 0.1941(4) 0.027(2) Uani 1 1 d . . .
C5 C 0.1156(5) 0.2735(5) 0.0892(5) 0.032(2) Uani 1 1 d . . .
C6 C 0.1626(5) 0.3114(5) 0.2082(5) 0.034(2) Uani 1 1 d . . .
C7 C 0.0234(5) 0.3653(5) 0.1663(5) 0.035(2) Uani 1 1 d . . .
C8 C 0.0041(4) -0.0246(4) 0.1260(4) 0.0196(18) Uani 1 1 d . . .
C9 C 0.0165(5) -0.0969(4) 0.0981(4) 0.0242(19) Uani 1 1 d . . .
H9 H 0.0637 -0.1076 0.0802 0.029 Uiso 1 1 calc R . .
C10 C -0.0396(5) -0.1538(5) 0.0961(4) 0.030(2) Uani 1 1 d . . .
H10 H -0.0311 -0.2033 0.0774 0.036 Uiso 1 1 calc R . .
C11 C -0.1083(5) -0.1362(5) 0.1222(4) 0.0262(19) Uani 1 1 d . . .
H11 H -0.1481 -0.1730 0.1199 0.031 Uiso 1 1 calc R . .
C12 C -0.1187(5) -0.0637(5) 0.1521(4) 0.0262(19) Uani 1 1 d . . .
H12 H -0.1653 -0.0537 0.1712 0.031 Uiso 1 1 calc R . .
C13 C -0.0638(4) -0.0068(4) 0.1547(3) 0.0193(17) Uani 1 1 d . . .
C14 C 0.1492(4) 0.0155(4) 0.0748(4) 0.0217(18) Uani 1 1 d . . .
C15 C 0.2121(5) -0.0134(5) 0.1034(4) 0.034(2) Uani 1 1 d . . .
H15 H 0.2157 -0.0115 0.1464 0.041 Uiso 1 1 calc R . .
C16 C 0.2707(5) -0.0455(6) 0.0693(4) 0.041(3) Uani 1 1 d . . .
H16 H 0.3150 -0.0637 0.0884 0.049 Uiso 1 1 calc R . .
C17 C 0.2618(5) -0.0498(6) 0.0063(5) 0.049(3) Uani 1 1 d . . .
H17 H 0.3000 -0.0737 -0.0173 0.059 Uiso 1 1 calc R . .
C18 C 0.2008(5) -0.0210(5) -0.0219(4) 0.030(2) Uani 1 1 d . . .
H18 H 0.1969 -0.0235 -0.0648 0.037 Uiso 1 1 calc R . .
C19 C 0.1438(4) 0.0121(4) 0.0118(4) 0.0203(17) Uani 1 1 d . . .
H19 H 0.1009 0.0327 -0.0079 0.024 Uiso 1 1 calc R . .
C20 C 0.0193(4) 0.1231(5) 0.0721(4) 0.0219(18) Uani 1 1 d . . .
H20A H 0.0529 0.1540 0.0455 0.026 Uiso 1 1 calc R . .
H20B H -0.0182 0.0953 0.0471 0.026 Uiso 1 1 calc R . .
C21 C -0.0992(4) 0.2378(4) 0.0879(4) 0.0204(18) Uani 1 1 d . . .
C22 C -0.1210(5) 0.2188(5) 0.0296(4) 0.0266(19) Uani 1 1 d . . .
H22 H -0.0955 0.1783 0.0083 0.032 Uiso 1 1 calc R . .
C23 C -0.1800(5) 0.2586(5) 0.0014(5) 0.042(3) Uani 1 1 d . . .
H23 H -0.1959 0.2437 -0.0380 0.051 Uiso 1 1 calc R . .
C24 C -0.2146(5) 0.3192(5) 0.0311(4) 0.036(2) Uani 1 1 d . . .
H24 H -0.2535 0.3477 0.0116 0.043 Uiso 1 1 calc R . .
C25 C -0.1931(5) 0.3393(5) 0.0897(4) 0.038(2) Uani 1 1 d . . .
H25 H -0.2179 0.3808 0.1104 0.045 Uiso 1 1 calc R . .
C26 C -0.1360(5) 0.2989(5) 0.1177(4) 0.029(2) Uani 1 1 d . . .
H26 H -0.1216 0.3129 0.1577 0.035 Uiso 1 1 calc R . .
C27 C -0.0256(5) 0.1627(5) 0.3477(4) 0.028(2) Uani 1 1 d . . .
C28 C -0.0736(5) 0.1375(5) 0.3924(4) 0.035(2) Uani 1 1 d . . .
H28 H -0.1262 0.1406 0.3873 0.042 Uiso 1 1 calc R . .
C29 C -0.0429(6) 0.1075(6) 0.4447(4) 0.039(2) Uani 1 1 d . . .
H29 H -0.0748 0.0892 0.4761 0.047 Uiso 1 1 calc R . .
C30 C 0.0336(5) 0.1037(6) 0.4523(5) 0.042(3) Uani 1 1 d . . .
H30 H 0.0542 0.0846 0.4892 0.050 Uiso 1 1 calc R . .
C31 C 0.0804(5) 0.1279(6) 0.4058(4) 0.035(2) Uani 1 1 d . . .
H31 H 0.1329 0.1230 0.4106 0.042 Uiso 1 1 calc R . .
C32 C 0.0529(5) 0.1585(5) 0.3532(4) 0.0252(19) Uani 1 1 d . . .
C33 C 0.0931(5) 0.1894(5) 0.3003(4) 0.0253(19) Uani 1 1 d . . .
C34 C 0.0455(5) 0.2200(4) 0.2539(4) 0.0209(18) Uani 1 1 d . . .
H1 H 0.0058 0.0545 0.2414 0.050 Uiso 1 1 d . . .

loop_
_atom_site_aniso_label
_atom_site_aniso_U_11
_atom_site_aniso_U_22
_atom_site_aniso_U_33
_atom_site_aniso_U_23
_atom_site_aniso_U_13
_atom_site_aniso_U_12
Os1 0.01572(19) 0.02403(18) 0.01777(17) -0.00136(13) 0.00090(13) 0.00211(12)
Os2 0.01683(19) 0.02305(17) 0.01813(17) -0.00351(14) -0.00064(13) 0.00411(13)
Os3 0.01797(19) 0.02094(18) 0.02733(19) -0.00416(14) -0.00151(14) 0.00098(13)
S1 0.0196(11) 0.0294(11) 0.0225(11) -0.0076(9) -0.0012(9) 0.0050(9)
P1 0.0181(11) 0.0216(10) 0.0176(10) -0.0011(9) -0.0004(9) 0.0018(8)
P2 0.0153(11) 0.0199(10) 0.0202(11) -0.0007(9) 0.0019(9) 0.0018(8)
O1 0.020(3) 0.053(4) 0.032(4) 0.003(3) -0.007(3) -0.001(3)
O2 0.045(4) 0.044(4) 0.033(4) 0.007(3) 0.012(3) 0.007(3)
O3 0.047(4) 0.038(4) 0.048(5) 0.020(3) 0.005(3) 0.011(3)
O4 0.014(3) 0.041(4) 0.050(4) -0.002(3) 0.004(3) 0.002(3)
O5 0.045(4) 0.056(4) 0.034(4) 0.006(3) 0.015(3) -0.008(3)
O6 0.035(4) 0.048(4) 0.054(5) -0.011(4) -0.007(4) -0.007(3)
O7 0.037(4) 0.035(4) 0.115(8) -0.018(4) -0.017(4) 0.010(3)
C1 0.017(5) 0.030(4) 0.017(4) -0.006(4) -0.008(4) 0.006(4)
C2 0.028(5) 0.019(4) 0.030(5) -0.002(4) -0.006(4) 0.010(4)
C3 0.038(6) 0.030(5) 0.021(5) 0.002(4) 0.013(4) -0.002(4)
C4 0.024(5) 0.024(4) 0.033(5) -0.014(4) -0.001(4) 0.006(4)
C5 0.026(5) 0.028(5) 0.040(6) 0.001(4) -0.002(4) -0.006(4)
C6 0.023(5) 0.027(5) 0.052(7) -0.006(5) -0.003(5) -0.006(4)
C7 0.021(5) 0.032(5) 0.051(6) 0.005(5) -0.008(4) 0.007(4)
C8 0.024(5) 0.014(4) 0.021(4) -0.001(3) -0.002(3) 0.000(3)
C9 0.028(5) 0.027(5) 0.017(4) 0.001(4) 0.002(4) 0.001(4)
C10 0.049(6) 0.021(4) 0.020(5) -0.003(4) -0.010(4) 0.007(4)
C11 0.030(5) 0.025(4) 0.024(5) 0.003(4) -0.006(4) -0.005(4)
C12 0.027(5) 0.026(5) 0.025(5) -0.004(4) 0.001(4) -0.004(4)
C13 0.016(4) 0.024(4) 0.018(4) 0.008(3) 0.000(3) -0.001(3)
C14 0.024(5) 0.019(4) 0.022(4) -0.002(4) -0.005(4) 0.004(3)
C15 0.035(6) 0.043(5) 0.024(5) -0.010(4) -0.012(4) 0.003(4)
C16 0.024(5) 0.065(6) 0.035(6) -0.026(5) -0.003(4) 0.021(5)
C17 0.029(6) 0.083(8) 0.036(6) -0.021(6) 0.012(5) 0.031(5)
C18 0.038(6) 0.032(5) 0.021(5) -0.005(4) -0.002(4) 0.007(4)
C19 0.023(4) 0.017(4) 0.021(4) -0.004(3) 0.000(4) 0.002(3)
C20 0.012(4) 0.028(4) 0.026(5) -0.004(4) 0.002(3) -0.004(3)
C21 0.014(4) 0.016(4) 0.031(5) 0.006(4) 0.004(4) -0.001(3)
C22 0.023(5) 0.028(4) 0.029(5) -0.003(4) 0.007(4) 0.007(4)
C23 0.037(6) 0.057(6) 0.034(6) -0.008(5) -0.014(5) 0.001(5)
C24 0.029(5) 0.033(5) 0.045(6) 0.004(5) -0.005(5) 0.009(4)
C25 0.042(6) 0.036(5) 0.036(6) -0.009(5) -0.009(5) 0.014(4)
C26 0.026(5) 0.033(5) 0.029(5) -0.016(4) -0.002(4) 0.008(4)
C27 0.041(6) 0.032(5) 0.012(4) -0.002(4) -0.005(4) 0.007(4)
C28 0.033(5) 0.047(6) 0.025(5) -0.012(5) 0.003(4) 0.004(4)
C29 0.044(6) 0.054(6) 0.020(5) 0.014(5) -0.001(4) 0.002(5)
C30 0.031(6) 0.060(7) 0.034(6) 0.009(5) -0.001(5) 0.009(5)
C31 0.031(5) 0.051(6) 0.024(5) -0.009(5) 0.000(4) 0.012(4)
C32 0.024(5) 0.028(4) 0.023(4) -0.015(4) -0.004(4) 0.012(4)
C33 0.026(5) 0.025(4) 0.025(5) -0.012(4) 0.002(4) 0.007(4)
C34 0.026(5) 0.017(4) 0.019(4) -0.008(3) 0.007(4) 0.003(3)

loop_
_geom_bond_atom_site_label_1
_geom_bond_atom_site_label_2
_geom_bond_distance
_geom_bond_site_symmetry_2
_geom_bond_publ_flag
Os1 C1 1.892(8) . ?
Os1 C2 1.905(9) . ?
Os1 C13 2.141(8) . ?
Os1 S1 2.435(2) . ?
Os1 P2 2.440(2) . ?
Os1 Os2 3.0901(4) . ?
Os1 H1 1.7789 . ?
Os2 C4 1.903(9) . ?
Os2 C3 1.906(9) . ?
Os2 C34 2.259(7) . ?
Os2 P1 2.319(2) . ?
Os2 C33 2.326(8) . ?
Os2 Os3 2.8604(4) . ?
Os2 H1 1.9896 . ?
Os3 C7 1.905(9) . ?
Os3 C5 1.944(10) . ?
Os3 C6 1.945(9) . ?
Os3 C34 2.070(8) . ?
Os3 P2 2.422(2) . ?
S1 C27 1.796(8) . ?
S1 C34 1.801(8) . ?
P1 C8 1.814(8) . ?
P1 C14 1.821(8) . ?
P1 C20 1.864(8) . ?
P2 C20 1.837(8) . ?
P2 C21 1.838(8) . ?
O1 C1 1.135(9) . ?
O2 C2 1.140(10) . ?
O3 C3 1.148(10) . ?
O4 C4 1.144(9) . ?
O5 C5 1.135(11) . ?
O6 C6 1.132(10) . ?
O7 C7 1.142(10) . ?
C8 C9 1.391(10) . ?
C8 C13 1.402(11) . ?
C9 C10 1.395(11) . ?
C9 H9 0.9500 . ?
C10 C11 1.388(12) . ?
C10 H10 0.9500 . ?
C11 C12 1.410(11) . ?
C11 H11 0.9500 . ?
C12 C13 1.380(11) . ?
C12 H12 0.9500 . ?
C14 C15 1.381(11) . ?
C14 C19 1.393(11) . ?
C15 C16 1.400(12) . ?
C15 H15 0.9500 . ?
C16 C17 1.401(13) . ?
C16 H16 0.9500 . ?
C17 C18 1.349(12) . ?
C17 H17 0.9500 . ?
C18 C19 1.381(11) . ?
C18 H18 0.9500 . ?
C19 H19 0.9500 . ?
C20 H20A 0.9900 . ?
C20 H20B 0.9900 . ?
C21 C22 1.384(12) . ?
C21 C26 1.394(11) . ?
C22 C23 1.399(12) . ?
C22 H22 0.9500 . ?
C23 C24 1.368(12) . ?
C23 H23 0.9500 . ?
C24 C25 1.390(12) . ?
C24 H24 0.9500 . ?
C25 C26 1.376(12) . ?
C25 H25 0.9500 . ?
C26 H26 0.9500 . ?
C27 C28 1.376(12) . ?
C27 C32 1.411(12) . ?
C28 C29 1.376(12) . ?
C28 H28 0.9500 . ?
C29 C30 1.381(13) . ?
C29 H29 0.9500 . ?
C30 C31 1.386(13) . ?
C30 H30 0.9500 . ?
C31 C32 1.361(12) . ?
C31 H31 0.9500 . ?
C32 C33 1.467(12) . ?
C33 C34 1.429(11) . ?
